data_2226294
loop_
_publ_author_name
'Naveenkumar, H. S.'
'Sadikun, Amirin'
'Ibrahim, Pazilah'
'Hemamalini, Madhukar'
'Fun, Hoong-Kun'

_publ_section_title
;
 (<i>E</i>)-<i>N</i>'-(2-Benzyloxybenzylidene)isonicotinohydrazide
 methanol solvate monohydrate
;
_journal_coeditor_code SJ2796
_journal_issue 6
_journal_name_full 'Acta Crystallographica Section E'
_journal_page_first o1337
_journal_page_last o1338
_journal_paper_doi 10.1107/S1600536810016958
_journal_volume 66
_journal_year 2010
_chemical_formula_iupac 'C20 H17 N3 O2, C H4 O, H2 O'
_chemical_formula_moiety 'C20 H17 N3 O2, C H4 O, H2 O'
_chemical_formula_sum 'C21 H23 N3 O4'
_chemical_formula_weight 381.42
_chemical_name_systematic
;
(<i>E</i>)-<i>N</i>'-(2-Benzyloxybenzylidene)isonicotinohydrazide
methanol solvate monohydrate
;
_space_group_IT_number 14
_symmetry_cell_setting monoclinic
_symmetry_space_group_name_Hall '-P 2ybc'
_symmetry_space_group_name_H-M 'P 1 21/c 1'
_atom_sites_solution_hydrogens geom
_atom_sites_solution_primary direct
_atom_sites_solution_secondary difmap
_audit_creation_method SHELXL-97
_cell_angle_alpha 90.00
_cell_angle_beta 98.672(3)
_cell_angle_gamma 90.00
_cell_formula_units_Z 4
_cell_length_a 17.763(3)
_cell_length_b 12.3888(18)
_cell_length_c 8.7450(13)
_cell_measurement_reflns_used 3013
_cell_measurement_temperature 100.00(10)
_cell_measurement_theta_max 29.95
_cell_measurement_theta_min 2.32
_cell_volume 1902.4(5)
_computing_cell_refinement 'SAINT (Bruker, 2009)'
_computing_data_collection 'APEX2 (Bruker, 2009)'
_computing_data_reduction 'SAINT (Bruker, 2009)'
_computing_molecular_graphics 'SHELXTL (Sheldrick, 2008)'
_computing_publication_material 'SHELXTL (Sheldrick, 2008) and PLATON (Spek, 2009)'
_computing_structure_refinement 'SHELXTL (Sheldrick, 2008)'
_computing_structure_solution 'SHELXTL (Sheldrick, 2008)'
_diffrn_ambient_temperature 100.00(10)
_diffrn_measured_fraction_theta_full 0.988
_diffrn_measured_fraction_theta_max 0.988
_diffrn_measurement_device_type
;
Bruker APEXII DUO CCD area-detector diffractometer
;
_diffrn_measurement_method '\f and \w scans'
_diffrn_radiation_monochromator graphite
_diffrn_radiation_source 'fine-focus sealed tube'
_diffrn_radiation_type MoK\a
_diffrn_radiation_wavelength 0.71073
_diffrn_reflns_av_R_equivalents 0.0686
_diffrn_reflns_av_sigmaI/netI 0.0701
_diffrn_reflns_limit_h_max 26
_diffrn_reflns_limit_h_min -26
_diffrn_reflns_limit_k_max 18
_diffrn_reflns_limit_k_min -17
_diffrn_reflns_limit_l_max 12
_diffrn_reflns_limit_l_min -13
_diffrn_reflns_number 24474
_diffrn_reflns_theta_full 31.97
_diffrn_reflns_theta_max 31.97
_diffrn_reflns_theta_min 2.01
_diffrn_standards_number 0
_exptl_absorpt_coefficient_mu 0.093
_exptl_absorpt_correction_T_max 0.9920
_exptl_absorpt_correction_T_min 0.9681
_exptl_absorpt_correction_type multi-scan
_exptl_absorpt_process_details '(SADABS; Bruker, 2009)'
_exptl_crystal_colour colourless
_exptl_crystal_density_diffrn 1.332
_exptl_crystal_density_method 'not measured'
_exptl_crystal_description plate
_exptl_crystal_F_000 808
_exptl_crystal_size_max 0.35
_exptl_crystal_size_mid 0.18
_exptl_crystal_size_min 0.09
_refine_diff_density_max 0.372
_refine_diff_density_min -0.351
_refine_ls_extinction_method none
_refine_ls_goodness_of_fit_ref 1.004
_refine_ls_hydrogen_treatment mixed
_refine_ls_matrix_type full
_refine_ls_number_parameters 270
_refine_ls_number_reflns 6515
_refine_ls_number_restraints 0
_refine_ls_restrained_S_all 1.004
_refine_ls_R_factor_all 0.1071
_refine_ls_R_factor_gt 0.0586
_refine_ls_shift/su_max_lt 0.001
_refine_ls_shift/su_mean 0.000
_refine_ls_structure_factor_coef Fsqd
_refine_ls_weighting_details 'calc w=1/[\s^2^(Fo^2^)+(0.0887P)^2^+0.0000P] where P=(Fo^2^+2Fc^2^)/3'
_refine_ls_weighting_scheme calc
_refine_ls_wR_factor_gt 0.1422
_refine_ls_wR_factor_ref 0.1700
_reflns_number_gt 4012
_reflns_number_total 6515
_reflns_threshold_expression I>2\s(I)
_cod_data_source_file sj2796.cif
_cod_data_source_block I
_cod_depositor_comments
;
The following automatic conversions were performed:
'_symmetry_cell_setting' value 'Monoclinic' changed to 'monoclinic'
according to '/home/saulius/struct/CIF-dictionaries/cif_core.dic'
dictionary named 'cif_core.dic' version 2.4.1 from 2010-06-29.

Automatic conversion script
Id: cif_fix_enum 1527 2010-12-29 10:47:43Z saulius 
;
_cod_original_sg_symbol_H-M 'P 21/c'
_cod_database_code 2226294
_cod_database_fobs_code 2226294

loop_
_symmetry_equiv_pos_as_xyz
'x, y, z'
'-x, y+1/2, -z+1/2'
'-x, -y, -z'
'x, -y-1/2, z-1/2'

loop_
_atom_site_type_symbol
_atom_site_label
_atom_site_fract_x
_atom_site_fract_y
_atom_site_fract_z
_atom_site_U_iso_or_equiv
_atom_site_adp_type
_atom_site_calc_flag
_atom_site_refinement_flags
_atom_site_occupancy
_atom_site_disorder_assembly
_atom_site_disorder_group
O O1 0.12066(6) 0.05407(9) 0.36337(14) 0.0250(3) Uani d . 1 . .
O O2 0.36364(6) 0.37324(8) 0.80611(13) 0.0211(2) Uani d . 1 . .
N N1 -0.05513(8) 0.28776(12) 0.00600(16) 0.0258(3) Uani d . 1 . .
N N2 0.17041(7) 0.21885(11) 0.43066(15) 0.0194(3) Uani d . 1 . .
N N3 0.22141(7) 0.17181(10) 0.54646(15) 0.0196(3) Uani d . 1 . .
C C1 0.04882(9) 0.31412(13) 0.2126(2) 0.0241(3) Uani d . 1 . .
H H1A 0.0791 0.3622 0.2765 0.029 Uiso calc R 1 . .
C C2 -0.00980(9) 0.35168(14) 0.1031(2) 0.0270(4) Uani d . 1 . .
H H2A -0.0181 0.4258 0.0966 0.032 Uiso calc R 1 . .
C C3 -0.04163(10) 0.18181(14) 0.0186(2) 0.0284(4) Uani d . 1 . .
H H3A -0.0721 0.1356 -0.0480 0.034 Uiso calc R 1 . .
C C4 0.01531(9) 0.13683(13) 0.1257(2) 0.0256(3) Uani d . 1 . .
H H4A 0.0223 0.0624 0.1304 0.031 Uiso calc R 1 . .
C C5 0.06174(8) 0.20416(12) 0.22571(17) 0.0191(3) Uani d . 1 . .
C C6 0.12010(8) 0.15226(12) 0.34544(18) 0.0194(3) Uani d . 1 . .
C C7 0.26917(8) 0.23667(12) 0.62477(18) 0.0192(3) Uani d . 1 . .
H H7A 0.2676 0.3101 0.6022 0.023 Uiso calc R 1 . .
C C8 0.32580(8) 0.19465(12) 0.74905(17) 0.0176(3) Uani d . 1 . .
C C9 0.33274(8) 0.08431(12) 0.78078(18) 0.0200(3) Uani d . 1 . .
H H9A 0.3004 0.0360 0.7218 0.024 Uiso calc R 1 . .
C C10 0.38701(9) 0.04540(12) 0.89869(19) 0.0216(3) Uani d . 1 . .
H H10A 0.3906 -0.0282 0.9193 0.026 Uiso calc R 1 . .
C C11 0.43586(8) 0.11734(13) 0.98564(19) 0.0216(3) Uani d . 1 . .
H H11A 0.4724 0.0914 1.0644 0.026 Uiso calc R 1 . .
C C12 0.43089(8) 0.22761(12) 0.95664(18) 0.0198(3) Uani d . 1 . .
H H12A 0.4644 0.2751 1.0145 0.024 Uiso calc R 1 . .
C C13 0.37506(8) 0.26656(11) 0.83943(17) 0.0179(3) Uani d . 1 . .
C C14 0.40996(9) 0.45051(12) 0.90037(19) 0.0212(3) Uani d . 1 . .
H H14A 0.4624 0.4457 0.8825 0.025 Uiso calc R 1 . .
H H14B 0.4084 0.4369 1.0091 0.025 Uiso calc R 1 . .
C C15 0.37824(9) 0.55991(12) 0.85576(17) 0.0201(3) Uani d . 1 . .
C C16 0.41662(9) 0.63173(13) 0.77156(19) 0.0240(3) Uani d . 1 . .
H H16A 0.4638 0.6129 0.7455 0.029 Uiso calc R 1 . .
C C17 0.38469(10) 0.73098(13) 0.7266(2) 0.0291(4) Uani d . 1 . .
H H17A 0.4104 0.7784 0.6702 0.035 Uiso calc R 1 . .
C C18 0.31456(10) 0.75978(13) 0.7654(2) 0.0287(4) Uani d . 1 . .
H H18A 0.2932 0.8263 0.7349 0.034 Uiso calc R 1 . .
C C19 0.27639(10) 0.68912(14) 0.8500(2) 0.0278(4) Uani d . 1 . .
H H19A 0.2295 0.7086 0.8768 0.033 Uiso calc R 1 . .
C C20 0.30781(9) 0.58952(13) 0.89466(19) 0.0245(3) Uani d . 1 . .
H H20A 0.2818 0.5423 0.9508 0.029 Uiso calc R 1 . .
O O3 0.17234(7) 0.45730(9) 0.42445(15) 0.0268(3) Uani d . 1 . .
C C21 0.21264(10) 0.52275(14) 0.5437(2) 0.0269(3) Uani d . 1 . .
H H21A 0.2657 0.5039 0.5583 0.040 Uiso calc R 1 . .
H H21B 0.1926 0.5110 0.6383 0.040 Uiso calc R 1 . .
H H21C 0.2068 0.5974 0.5149 0.040 Uiso calc R 1 . .
O O1W 0.16524(7) 0.56017(11) 0.14832(15) 0.0261(3) Uani d . 1 . .
H H1N2 0.1707(11) 0.2913(16) 0.416(2) 0.027(5) Uiso d . 1 . .
H H1O3 0.1722(13) 0.4936(19) 0.339(3) 0.051(7) Uiso d . 1 . .
H H1W1 0.1606(14) 0.518(2) 0.079(3) 0.052(7) Uiso d . 1 . .
H H2W1 0.1375(15) 0.616(2) 0.115(3) 0.056(7) Uiso d . 1 . .

loop_
_atom_site_aniso_label
_atom_site_aniso_U_11
_atom_site_aniso_U_22
_atom_site_aniso_U_33
_atom_site_aniso_U_12
_atom_site_aniso_U_13
_atom_site_aniso_U_23
O1 0.0287(6) 0.0175(5) 0.0262(6) -0.0017(4) -0.0046(5) 0.0026(5)
O2 0.0244(5) 0.0139(5) 0.0223(5) -0.0010(4) -0.0054(4) -0.0011(4)
N1 0.0228(6) 0.0274(7) 0.0257(7) 0.0022(5) -0.0009(6) 0.0010(6)
N2 0.0213(6) 0.0161(6) 0.0187(6) -0.0002(5) -0.0032(5) 0.0025(5)
N3 0.0188(6) 0.0188(6) 0.0199(6) 0.0012(4) -0.0016(5) 0.0024(5)
C1 0.0232(7) 0.0209(7) 0.0259(8) -0.0017(6) -0.0038(6) -0.0008(7)
C2 0.0259(8) 0.0224(8) 0.0309(9) 0.0036(6) -0.0012(7) 0.0024(7)
C3 0.0274(8) 0.0283(9) 0.0259(8) -0.0019(6) -0.0078(7) -0.0013(7)
C4 0.0275(8) 0.0196(8) 0.0269(8) -0.0007(6) -0.0045(7) -0.0009(7)
C5 0.0181(6) 0.0209(7) 0.0179(7) -0.0005(5) 0.0012(6) 0.0020(6)
C6 0.0203(7) 0.0200(7) 0.0173(7) -0.0019(5) 0.0011(6) 0.0000(6)
C7 0.0207(7) 0.0156(7) 0.0202(7) -0.0008(5) -0.0008(6) 0.0008(6)
C8 0.0181(6) 0.0165(7) 0.0177(7) 0.0006(5) 0.0005(5) 0.0012(6)
C9 0.0205(7) 0.0174(7) 0.0213(7) -0.0007(5) 0.0006(6) -0.0015(6)
C10 0.0231(7) 0.0163(7) 0.0249(8) 0.0022(5) 0.0020(6) 0.0035(6)
C11 0.0195(7) 0.0233(8) 0.0208(7) 0.0039(5) -0.0006(6) 0.0025(6)
C12 0.0178(6) 0.0209(7) 0.0195(7) 0.0003(5) -0.0010(6) -0.0012(6)
C13 0.0197(6) 0.0152(7) 0.0190(7) 0.0011(5) 0.0032(6) -0.0001(6)
C14 0.0225(7) 0.0170(7) 0.0222(7) -0.0024(5) -0.0032(6) -0.0014(6)
C15 0.0252(7) 0.0170(7) 0.0165(7) -0.0015(5) -0.0022(6) -0.0019(6)
C16 0.0245(7) 0.0228(8) 0.0234(8) -0.0026(6) -0.0003(6) -0.0005(7)
C17 0.0339(9) 0.0220(8) 0.0294(9) -0.0054(6) -0.0013(7) 0.0039(7)
C18 0.0361(9) 0.0174(8) 0.0294(9) 0.0018(6) -0.0053(8) -0.0013(7)
C19 0.0300(8) 0.0251(8) 0.0270(8) 0.0051(6) 0.0003(7) -0.0035(7)
C20 0.0291(8) 0.0222(8) 0.0220(8) -0.0002(6) 0.0032(7) -0.0003(7)
O3 0.0307(6) 0.0224(6) 0.0244(6) -0.0056(4) -0.0052(5) 0.0018(5)
C21 0.0288(8) 0.0243(8) 0.0262(8) -0.0023(6) 0.0000(7) -0.0033(7)
O1W 0.0298(6) 0.0224(6) 0.0231(6) 0.0033(5) -0.0058(5) -0.0012(5)

loop_
_atom_type_symbol
_atom_type_description
_atom_type_scat_dispersion_real
_atom_type_scat_dispersion_imag
_atom_type_scat_source
C C 0.0033 0.0016 'International Tables Vol C Tables 4.2.6.8 and 6.1.1.4'
H H 0.0000 0.0000 'International Tables Vol C Tables 4.2.6.8 and 6.1.1.4'
N N 0.0061 0.0033 'International Tables Vol C Tables 4.2.6.8 and 6.1.1.4'
O O 0.0106 0.0060 'International Tables Vol C Tables 4.2.6.8 and 6.1.1.4'

loop_
_geom_angle_atom_site_label_1
_geom_angle_atom_site_label_2
_geom_angle_atom_site_label_3
_geom_angle_site_symmetry_1
_geom_angle_site_symmetry_3
_geom_angle
_geom_angle_publ_flag
C13 O2 C14 . . 117.99(12) ?
C3 N1 C2 . . 116.47(15) ?
C6 N2 N3 . . 116.85(13) ?
C6 N2 H1N2 . . 123.0(12) ?
N3 N2 H1N2 . . 120.1(12) ?
C7 N3 N2 . . 115.66(13) ?
C5 C1 C2 . . 119.11(15) ?
C5 C1 H1A . . 120.4 ?
C2 C1 H1A . . 120.4 ?
N1 C2 C1 . . 123.90(15) ?
N1 C2 H2A . . 118.0 ?
C1 C2 H2A . . 118.0 ?
N1 C3 C4 . . 123.64(16) ?
N1 C3 H3A . . 118.2 ?
C4 C3 H3A . . 118.2 ?
C5 C4 C3 . . 119.19(15) ?
C5 C4 H4A . . 120.4 ?
C3 C4 H4A . . 120.4 ?
C1 C5 C4 . . 117.68(14) ?
C1 C5 C6 . . 124.60(14) ?
C4 C5 C6 . . 117.66(14) ?
O1 C6 N2 . . 122.82(14) ?
O1 C6 C5 . . 120.34(14) ?
N2 C6 C5 . . 116.84(13) ?
N3 C7 C8 . . 119.84(13) ?
N3 C7 H7A . . 120.1 ?
C8 C7 H7A . . 120.1 ?
C9 C8 C13 . . 118.68(13) ?
C9 C8 C7 . . 121.79(13) ?
C13 C8 C7 . . 119.53(13) ?
C10 C9 C8 . . 121.22(14) ?
C10 C9 H9A . . 119.4 ?
C8 C9 H9A . . 119.4 ?
C9 C10 C11 . . 119.40(14) ?
C9 C10 H10A . . 120.3 ?
C11 C10 H10A . . 120.3 ?
C10 C11 C12 . . 120.93(14) ?
C10 C11 H11A . . 119.5 ?
C12 C11 H11A . . 119.5 ?
C11 C12 C13 . . 119.40(14) ?
C11 C12 H12A . . 120.3 ?
C13 C12 H12A . . 120.3 ?
O2 C13 C12 . . 123.87(14) ?
O2 C13 C8 . . 115.77(13) ?
C12 C13 C8 . . 120.35(13) ?
O2 C14 C15 . . 107.03(12) ?
O2 C14 H14A . . 110.3 ?
C15 C14 H14A . . 110.3 ?
O2 C14 H14B . . 110.3 ?
C15 C14 H14B . . 110.3 ?
H14A C14 H14B . . 108.6 ?
C20 C15 C16 . . 119.24(14) ?
C20 C15 C14 . . 119.41(14) ?
C16 C15 C14 . . 121.32(14) ?
C17 C16 C15 . . 120.22(15) ?
C17 C16 H16A . . 119.9 ?
C15 C16 H16A . . 119.9 ?
C16 C17 C18 . . 120.22(16) ?
C16 C17 H17A . . 119.9 ?
C18 C17 H17A . . 119.9 ?
C17 C18 C19 . . 119.84(15) ?
C17 C18 H18A . . 120.1 ?
C19 C18 H18A . . 120.1 ?
C20 C19 C18 . . 120.24(16) ?
C20 C19 H19A . . 119.9 ?
C18 C19 H19A . . 119.9 ?
C19 C20 C15 . . 120.24(15) ?
C19 C20 H20A . . 119.9 ?
C15 C20 H20A . . 119.9 ?
C21 O3 H1O3 . . 105.8(16) ?
O3 C21 H21A . . 109.5 ?
O3 C21 H21B . . 109.5 ?
H21A C21 H21B . . 109.5 ?
O3 C21 H21C . . 109.5 ?
H21A C21 H21C . . 109.5 ?
H21B C21 H21C . . 109.5 ?
H1W1 O1W H2W1 . . 107(2) ?

loop_
_geom_bond_atom_site_label_1
_geom_bond_atom_site_label_2
_geom_bond_site_symmetry_2
_geom_bond_distance
_geom_bond_publ_flag
O1 C6 . 1.2263(18) ?
O2 C13 . 1.3619(17) ?
O2 C14 . 1.4382(18) ?
N1 C3 . 1.336(2) ?
N1 C2 . 1.338(2) ?
N2 C6 . 1.3542(19) ?
N2 N3 . 1.3817(18) ?
N2 H1N2 . 0.91(2) ?
N3 C7 . 1.2881(19) ?
C1 C5 . 1.383(2) ?
C1 C2 . 1.385(2) ?
C1 H1A . 0.9300 ?
C2 H2A . 0.9300 ?
C3 C4 . 1.387(2) ?
C3 H3A . 0.9300 ?
C4 C5 . 1.387(2) ?
C4 H4A . 0.9300 ?
C5 C6 . 1.502(2) ?
C7 C8 . 1.461(2) ?
C7 H7A . 0.9300 ?
C8 C9 . 1.397(2) ?
C8 C13 . 1.406(2) ?
C9 C10 . 1.388(2) ?
C9 H9A . 0.9300 ?
C10 C11 . 1.388(2) ?
C10 H10A . 0.9300 ?
C11 C12 . 1.390(2) ?
C11 H11A . 0.9300 ?
C12 C13 . 1.400(2) ?
C12 H12A . 0.9300 ?
C14 C15 . 1.497(2) ?
C14 H14A . 0.9700 ?
C14 H14B . 0.9700 ?
C15 C20 . 1.394(2) ?
C15 C16 . 1.397(2) ?
C16 C17 . 1.386(2) ?
C16 H16A . 0.9300 ?
C17 C18 . 1.386(3) ?
C17 H17A . 0.9300 ?
C18 C19 . 1.387(2) ?
C18 H18A . 0.9300 ?
C19 C20 . 1.386(2) ?
C19 H19A . 0.9300 ?
C20 H20A . 0.9300 ?
O3 C21 . 1.426(2) ?
O3 H1O3 . 0.88(2) ?
C21 H21A . 0.9600 ?
C21 H21B . 0.9600 ?
C21 H21C . 0.9600 ?
O1W H1W1 . 0.80(3) ?
O1W H2W1 . 0.88(3) ?

loop_
_geom_hbond_atom_site_label_D
_geom_hbond_atom_site_label_H
_geom_hbond_atom_site_label_A
_geom_hbond_site_symmetry_A
_geom_hbond_distance_DH
_geom_hbond_distance_HA
_geom_hbond_distance_DA
_geom_hbond_angle_DHA
_geom_hbond_publ_flag
N2 H1N2 O3 . 0.91(2) 2.06(2) 2.9549(18) 169.9(16) yes
O3 H1O3 O1W . 0.87(3) 1.85(3) 2.7165(19) 174(3) yes
O1W H1W1 O1 4_565 0.80(3) 2.11(3) 2.8713(18) 160(2) yes
O1W H1W1 N3 4_565 0.80(3) 2.62(3) 3.2119(19) 133(2) yes
O1W H2W1 N1 3_565 0.87(3) 2.05(3) 2.898(2) 163(2) yes
C1 H1A O3 . 0.9300 2.2700 3.189(2) 169.00 yes
C2 H2A O1 2_555 0.9300 2.4800 3.229(2) 137.00 yes

loop_
_geom_torsion_atom_site_label_1
_geom_torsion_atom_site_label_2
_geom_torsion_atom_site_label_3
_geom_torsion_atom_site_label_4
_geom_torsion_site_symmetry_1
_geom_torsion_site_symmetry_2
_geom_torsion_site_symmetry_3
_geom_torsion_site_symmetry_4
_geom_torsion
_geom_torsion_publ_flag
C6 N2 N3 C7 . . . . 179.30(13) ?
C3 N1 C2 C1 . . . . 0.1(2) ?
C5 C1 C2 N1 . . . . -0.8(3) ?
C2 N1 C3 C4 . . . . 0.5(2) ?
N1 C3 C4 C5 . . . . -0.4(3) ?
C2 C1 C5 C4 . . . . 0.9(2) ?
C2 C1 C5 C6 . . . . -176.15(14) ?
C3 C4 C5 C1 . . . . -0.3(2) ?
C3 C4 C5 C6 . . . . 176.90(14) ?
N3 N2 C6 O1 . . . . -3.1(2) ?
N3 N2 C6 C5 . . . . 176.55(12) ?
C1 C5 C6 O1 . . . . 169.54(15) ?
C4 C5 C6 O1 . . . . -7.5(2) ?
C1 C5 C6 N2 . . . . -10.1(2) ?
C4 C5 C6 N2 . . . . 172.90(14) ?
N2 N3 C7 C8 . . . . -179.56(12) ?
N3 C7 C8 C9 . . . . 3.6(2) ?
N3 C7 C8 C13 . . . . -176.60(13) ?
C13 C8 C9 C10 . . . . -0.1(2) ?
C7 C8 C9 C10 . . . . 179.69(14) ?
C8 C9 C10 C11 . . . . -0.7(2) ?
C9 C10 C11 C12 . . . . 0.3(2) ?
C10 C11 C12 C13 . . . . 0.9(2) ?
C14 O2 C13 C12 . . . . -2.2(2) ?
C14 O2 C13 C8 . . . . 176.90(12) ?
C11 C12 C13 O2 . . . . 177.34(13) ?
C11 C12 C13 C8 . . . . -1.7(2) ?
C9 C8 C13 O2 . . . . -177.83(12) ?
C7 C8 C13 O2 . . . . 2.38(19) ?
C9 C8 C13 C12 . . . . 1.3(2) ?
C7 C8 C13 C12 . . . . -178.47(13) ?
C13 O2 C14 C15 . . . . -171.52(12) ?
O2 C14 C15 C20 . . . . 69.93(18) ?
O2 C14 C15 C16 . . . . -107.99(16) ?
C20 C15 C16 C17 . . . . -0.4(2) ?
C14 C15 C16 C17 . . . . 177.56(15) ?
C15 C16 C17 C18 . . . . 0.2(3) ?
C16 C17 C18 C19 . . . . 0.2(3) ?
C17 C18 C19 C20 . . . . -0.5(3) ?
C18 C19 C20 C15 . . . . 0.4(3) ?
C16 C15 C20 C19 . . . . 0.1(2) ?
C14 C15 C20 C19 . . . . -177.91(15) ?

loop_
_cod_related_entry_id
_cod_related_entry_database
_cod_related_entry_code
1 ChemSpider 30656100
